data_7204979
loop_
_publ_author_name
'Linder, Michael R.'
'Frey, Wolfgang U.'
'Podlech, Joachim'

_publ_contact_author ' Joachim Podlech'
_publ_section_title
;
 Diazoketones as precursors in \^I&#x00B2;-lactam synthesis. New
 insights into the mechanism of the photochemically induced Staudinger
 reaction
;
_journal_issue 20
_journal_name_full 'Journal of the Chemical Society, Perkin Transactions 1'
_journal_page_first 2566
_journal_paper_doi 10.1039/b105748k
_journal_year 2001
_chemical_formula_sum 'C26 H34 N2 O3'
_chemical_formula_weight 422.55
_chemical_melting_point 395.5(5)
_chemical_name_systematic
; 
(3R,4S,1'S)-3-[1-(Benzyloxycarbonylamino)ethyl]-1-tert-butyl-4-
mesityl-azetidin-2-one
;
_space_group_IT_number 19
_symmetry_cell_setting orthorhombic
_symmetry_space_group_name_Hall 'P 2ac 2ab'
_symmetry_space_group_name_H-M 'P 21 21 21'
_atom_sites_solution_hydrogens geom
_atom_sites_solution_primary direct
_atom_sites_solution_secondary difmap
_audit_creation_method SHELXL
_cell_angle_alpha 90.00
_cell_angle_beta 90.00
_cell_angle_gamma 90.00
_cell_formula_units_Z 8
_cell_length_a 9.742(2)
_cell_length_b 15.886(3)
_cell_length_c 32.683(5)
_cell_measurement_reflns_used 25
_cell_measurement_temperature 293(2)
_cell_measurement_theta_max 12
_cell_measurement_theta_min 8
_cell_volume 5058.1(16)
_computing_cell_refinement 'Siemens P3/PC Data Collection System'
_computing_data_collection 'Siemens P3/PC Data Collection System'
_computing_data_reduction 'SHELXTL plus - XDISK'
_computing_molecular_graphics 'SHELXTL - XP'
_computing_structure_refinement 'SHELXL-93 (Sheldrick, 1993)'
_computing_structure_solution 'SHELXS-86 (Sheldrick, 1990)'
_diffrn_ambient_temperature 293(2)
_diffrn_measurement_device 'Nicolet P3'
_diffrn_measurement_method 'Wyckoff - Scan'
_diffrn_radiation_monochromator graphite
_diffrn_radiation_source 'fine-focus sealed tube'
_diffrn_radiation_type MoK\a
_diffrn_radiation_wavelength 0.71073
_diffrn_reflns_av_R_equivalents 0.0000
_diffrn_reflns_av_sigmaI/netI 0.0838
_diffrn_reflns_limit_h_max 11
_diffrn_reflns_limit_h_min 0
_diffrn_reflns_limit_k_max 18
_diffrn_reflns_limit_k_min 0
_diffrn_reflns_limit_l_max 38
_diffrn_reflns_limit_l_min 0
_diffrn_reflns_number 3739
_diffrn_reflns_theta_max 22.50
_diffrn_reflns_theta_min 1.25
_diffrn_standards_interval_count 50
_diffrn_standards_number 3
_exptl_absorpt_coefficient_mu 0.072
_exptl_absorpt_correction_type none
_exptl_crystal_colour colourless
_exptl_crystal_density_diffrn 1.110
_exptl_crystal_description plates
_exptl_crystal_F_000 1824
_exptl_crystal_size_max 1.20
_exptl_crystal_size_mid 0.20
_exptl_crystal_size_min 0.07
_refine_diff_density_max 0.238
_refine_diff_density_min -0.164
_refine_diff_density_rms 0.044
_refine_ls_abs_structure_details 'Flack H D (1983), Acta Cryst. A39, 876-881'
_refine_ls_abs_structure_Flack 4.37(530)
_refine_ls_extinction_coef 0.0012(5)
_refine_ls_extinction_expression Fc^*^=kFc[1+0.001xFc^2^\l^3^/sin(2\q)]^-1/4^
_refine_ls_extinction_method SHELXL
_refine_ls_goodness_of_fit_all 1.150
_refine_ls_goodness_of_fit_obs 1.338
_refine_ls_matrix_type full
_refine_ls_number_parameters 560
_refine_ls_number_reflns 3276
_refine_ls_number_restraints 6
_refine_ls_restrained_S_all 1.247
_refine_ls_restrained_S_obs 1.348
_refine_ls_R_factor_all 0.1786
_refine_ls_R_factor_obs 0.0970
_refine_ls_shift/esd_max -0.003
_refine_ls_shift/esd_mean 0.000
_refine_ls_structure_factor_coef Fsqd
_refine_ls_weighting_details 'w=1/[\s^2^(Fo^2^)+(0.0622P)^2^+5.9079P] where P=(Fo^2^+2Fc^2^)/3'
_refine_ls_weighting_scheme calc
_refine_ls_wR_factor_all 0.2476
_refine_ls_wR_factor_obs 0.1879
_reflns_number_observed 2102
_reflns_number_total 3739
_reflns_observed_criterion >2sigma(I)
_cod_data_source_file b105748k.txt
_cod_data_source_block s624rm
_cod_depositor_comments
;
The following automatic conversions were performed:

'_chemical_melting_point' value '395 - 396 K' was changed to
'395.5(5)' - the average value was taken and precision was estimated.

Automatic conversion script
Id: cif_fix_values 1569 2011-02-09 13:29:24Z adriana 

The following automatic conversions were performed:

'_refine_ls_weighting_scheme' value 'calc
w=1/[\s^2^(Fo^2^)+(0.0622P)^2^+5.9079P] where P=(Fo^2^+2Fc^2^)/3' was
changed to 'calc'. New tag '_refine_ls_weighting_details' was
created. The value of the new tag was set to
'w=1/[\s^2^(Fo^2^)+(0.0622P)^2^+5.9079P] where P=(Fo^2^+2Fc^2^)/3'.

Automatic conversion script
Id: cif_fix_values 3143 2015-03-26 13:38:13Z robertas 
;
_cod_original_cell_volume 5058.0(17)
_cod_original_sg_symbol_H-M P2(1)2(1)2(1)
_cod_database_code 7204979

loop_
_symmetry_equiv_pos_as_xyz
'x, y, z'
'-x+1/2, -y, z+1/2'
'-x, y+1/2, -z+1/2'
'x+1/2, -y+1/2, -z'

loop_
_atom_site_aniso_label
_atom_site_aniso_U_11
_atom_site_aniso_U_22
_atom_site_aniso_U_33
_atom_site_aniso_U_23
_atom_site_aniso_U_13
_atom_site_aniso_U_12
N1A 0.050(6) 0.059(7) 0.089(7) 0.005(6) 0.007(6) 0.012(6)
O1A 0.056(5) 0.120(8) 0.082(6) 0.002(6) 0.003(5) 0.021(6)
C1A 0.051(8) 0.082(10) 0.086(10) 0.028(8) 0.002(7) 0.024(8)
N2A 0.048(5) 0.049(6) 0.065(6) 0.009(5) 0.011(5) 0.001(6)
O2A 0.047(5) 0.109(8) 0.104(7) 0.028(6) -0.002(5) -0.009(6)
C2A 0.063(8) 0.043(7) 0.065(8) 0.001(6) -0.001(7) -0.005(7)
O3A 0.071(6) 0.075(6) 0.076(6) 0.028(5) -0.009(5) 0.004(5)
C3A 0.049(6) 0.055(8) 0.063(7) -0.001(6) 0.000(6) 0.003(6)
C4A 0.053(7) 0.069(8) 0.075(8) -0.001(7) -0.001(7) -0.002(7)
C5A 0.134(15) 0.060(9) 0.115(12) -0.008(8) 0.044(12) -0.008(10)
C6A 0.053(8) 0.056(8) 0.076(9) 0.015(7) 0.015(7) -0.014(8)
C7A 0.079(11) 0.111(13) 0.123(13) 0.041(11) -0.004(10) 0.012(11)
C8A 0.065(9) 0.094(11) 0.064(9) 0.025(9) 0.026(8) 0.015(8)
C9A 0.162(17) 0.056(9) 0.107(14) 0.021(9) 0.020(13) 0.003(11)
C10A 0.238(37) 0.176(30) 0.121(19) 0.084(19) 0.035(20) 0.136(28)
C11A 0.083(16) 0.150(27) 0.300(46) 0.084(31) 0.072(24) 0.028(15)
C12A 0.109(18) 0.130(19) 0.271(35) -0.106(22) -0.020(20) -0.026(15)
C13A 0.145(18) 0.134(16) 0.116(15) -0.024(14) -0.044(14) 0.008(15)
C14A 0.058(7) 0.050(7) 0.059(7) 0.007(6) 0.003(6) 0.006(6)
C15A 0.066(8) 0.099(11) 0.068(8) 0.018(8) 0.021(7) 0.013(8)
C16A 0.103(12) 0.115(13) 0.089(11) 0.035(10) 0.000(10) -0.005(11)
C17A 0.087(12) 0.144(16) 0.090(12) 0.013(11) 0.002(10) -0.015(11)
C18A 0.055(8) 0.129(13) 0.083(10) -0.028(10) 0.004(8) 0.023(9)
C19A 0.060(7) 0.057(8) 0.060(7) 0.002(6) -0.002(7) 0.010(7)
C20A 0.114(13) 0.165(17) 0.121(13) 0.080(13) 0.037(11) 0.056(13)
C21A 0.136(16) 0.226(24) 0.120(14) 0.003(15) 0.082(13) 0.000(17)
C22A 0.053(7) 0.108(11) 0.101(10) -0.019(9) -0.015(8) 0.021(8)
C23A 0.108(13) 0.102(13) 0.098(12) -0.027(11) 0.036(11) -0.012(11)
C24A 0.280(20) 0.160(15) 0.192(17) -0.064(14) 0.033(16) -0.085(16)
C25A 0.109(12) 0.077(11) 0.242(22) -0.068(14) -0.023(15) -0.003(11)
C26A 0.226(26) 0.231(27) 0.345(34) -0.197(27) -0.207(27) 0.106(22)
N1B 0.044(6) 0.100(9) 0.070(7) 0.004(7) 0.006(5) -0.020(7)
O1B 0.058(6) 0.143(9) 0.084(6) 0.021(6) 0.014(5) 0.009(6)
C1B 0.043(8) 0.099(11) 0.058(8) 0.004(7) -0.002(6) 0.032(8)
N2B 0.051(6) 0.098(8) 0.053(6) -0.013(6) 0.000(5) -0.009(7)
O2B 0.059(6) 0.164(11) 0.101(7) -0.034(7) -0.009(6) 0.031(7)
C2B 0.047(7) 0.088(9) 0.056(8) 0.005(7) -0.003(6) 0.007(7)
O3B 0.068(5) 0.097(7) 0.097(6) -0.017(6) -0.009(6) 0.024(6)
C3B 0.047(6) 0.078(9) 0.045(6) -0.004(6) -0.011(6) -0.004(7)
C4B 0.067(8) 0.087(10) 0.051(7) -0.012(7) -0.004(7) -0.024(8)
C5B 0.105(12) 0.081(10) 0.103(11) 0.009(9) -0.039(10) -0.017(10)
C6B 0.049(8) 0.126(13) 0.052(8) -0.030(9) -0.005(7) -0.006(10)
C7B 0.089(11) 0.094(12) 0.171(17) -0.035(12) 0.004(12) 0.036(11)
C8B 0.066(9) 0.055(8) 0.096(11) -0.017(8) 0.029(9) 0.011(7)
C9B 0.163(19) 0.115(14) 0.080(12) -0.012(10) 0.010(12) 0.071(14)
C10B 0.352(45) 0.244(31) 0.108(17) -0.097(20) -0.091(22) 0.261(33)
C11B 0.145(22) 0.223(32) 0.180(26) -0.137(25) -0.104(21) 0.073(20)
C12B 0.084(16) 0.117(19) 0.398(50) -0.069(26) -0.036(24) 0.027(14)
C13B 0.110(15) 0.136(17) 0.172(19) 0.001(16) 0.076(16) -0.003(14)
C14B 0.054(7) 0.081(9) 0.032(6) -0.004(6) 0.004(5) 0.003(7)
C15B 0.057(7) 0.097(10) 0.055(7) 0.014(8) 0.002(7) 0.005(8)
C16B 0.069(9) 0.122(13) 0.050(8) 0.040(8) -0.007(7) -0.008(9)
C17B 0.061(9) 0.110(12) 0.065(9) 0.014(9) -0.017(8) -0.004(9)
C18B 0.090(11) 0.132(14) 0.055(9) -0.003(9) -0.026(8) -0.025(11)
C19B 0.069(9) 0.126(13) 0.054(8) -0.005(8) 0.001(7) 0.023(9)
C20B 0.060(8) 0.137(13) 0.068(9) -0.001(9) 0.007(7) 0.030(9)
C21B 0.126(15) 0.188(20) 0.123(14) 0.000(14) -0.055(12) -0.068(15)
C22B 0.113(13) 0.138(15) 0.075(10) -0.020(10) -0.011(9) 0.036(12)
C23B 0.069(9) 0.123(14) 0.117(13) 0.057(12) -0.001(10) -0.012(10)
C24B 0.105(14) 0.159(20) 0.313(29) 0.163(21) -0.002(18) 0.017(14)
C25B 0.347(35) 0.153(20) 0.266(29) 0.094(20) -0.194(28) -0.164(24)
C26B 0.216(25) 0.248(28) 0.189(21) 0.099(21) 0.075(21) -0.019(24)

loop_
_atom_site_label
_atom_site_type_symbol
_atom_site_fract_x
_atom_site_fract_y
_atom_site_fract_z
_atom_site_U_iso_or_equiv
_atom_site_thermal_displace_type
_atom_site_occupancy
_atom_site_calc_flag
_atom_site_refinement_flags
_atom_site_disorder_group
N1A N 0.3937(10) 0.5473(6) 0.9991(3) 0.066(3) Uani 1 d . .
O1A O 0.5904(9) 0.4716(6) 0.9811(3) 0.086(3) Uani 1 d . .
C1A C 0.4656(13) 0.4841(9) 0.9826(4) 0.073(4) Uani 1 d . .
N2A N 0.3940(9) 0.5093(5) 0.9002(3) 0.054(2) Uani 1 d . .
H2A H 0.4819(9) 0.5135(5) 0.8989(3) 0.065 Uiso 1 calc R .
O2A O 0.1940(9) 0.5758(6) 0.8841(3) 0.086(3) Uani 1 d . .
C2A C 0.3415(11) 0.4414(7) 0.9656(3) 0.057(3) Uani 1 d . .
H2A1 H 0.3235(11) 0.3873(7) 0.9789(3) 0.069 Uiso 1 calc R .
O3A O 0.4008(9) 0.6314(5) 0.8694(2) 0.074(2) Uani 1 d . .
C3A C 0.2590(11) 0.5142(7) 0.9853(3) 0.056(3) Uani 1 d . .
H3A H 0.2226(11) 0.5507(7) 0.9637(3) 0.067 Uiso 1 calc R .
C4A C 0.3352(12) 0.4348(8) 0.9187(3) 0.066(3) Uani 1 d . .
H4A H 0.2391(12) 0.4296(8) 0.9102(3) 0.079 Uiso 1 calc R .
C5A C 0.4155(16) 0.3571(8) 0.9039(4) 0.103(5) Uani 1 d . .
H5A1 H 0.4107(16) 0.3538(8) 0.8746(4) 0.154 Uiso 1 calc R .
H5A2 H 0.3762(16) 0.3072(8) 0.9156(4) 0.154 Uiso 1 calc R .
H5A3 H 0.5097(16) 0.3618(8) 0.9122(4) 0.154 Uiso 1 calc R .
C6A C 0.3179(13) 0.5713(8) 0.8852(4) 0.061(3) Uani 1 d . .
C7A C 0.3290(15) 0.7025(9) 0.8506(5) 0.105(5) Uani 1 d . .
H7A1 H 0.2598(15) 0.7245(9) 0.8690(5) 0.125 Uiso 1 calc R .
H7A2 H 0.2847(15) 0.6851(9) 0.8254(5) 0.125 Uiso 1 calc R .
C8A C 0.4344(14) 0.7670(9) 0.8421(4) 0.074(4) Uani 1 d . .
C9A C 0.4769(19) 0.7742(9) 0.8041(6) 0.108(6) Uani 1 d . .
H9A H 0.4440(19) 0.7353(9) 0.7852(6) 0.130 Uiso 1 calc R .
C10A C 0.5668(33) 0.8353(18) 0.7899(7) 0.178(16) Uani 1 d . .
H10A H 0.5807(33) 0.8464(18) 0.7623(7) 0.214 Uiso 1 calc R .
C11A C 0.6316(24) 0.8765(19) 0.8198(11) 0.178(17) Uani 1 d . .
H11A H 0.7108(24) 0.9059(19) 0.8129(11) 0.213 Uiso 1 calc R .
C12A C 0.5920(24) 0.8788(15) 0.8589(9) 0.170(12) Uani 1 d . .
H12A H 0.6275(24) 0.9179(15) 0.8772(9) 0.204 Uiso 1 calc R .
C13A C 0.4951(21) 0.8198(13) 0.8706(6) 0.131(7) Uani 1 d . .
H13A H 0.4705(21) 0.8155(13) 0.8980(6) 0.158 Uiso 1 calc R .
C14A C 0.1472(11) 0.4977(7) 1.0167(3) 0.055(3) Uani 1 d . .
C15A C 0.1692(13) 0.4516(9) 1.0521(4) 0.078(4) Uani 1 d . .
C16A C 0.0620(17) 0.4414(10) 1.0801(5) 0.102(5) Uani 1 d . .
H16A H 0.0782(17) 0.4113(10) 1.1040(5) 0.123 Uiso 1 calc R .
C17A C -0.0673(17) 0.4743(12) 1.0734(5) 0.107(6) Uani 1 d . .
C18A C -0.0903(14) 0.5147(10) 1.0371(4) 0.089(5) Uani 1 d . .
H18A H -0.1786(14) 0.5329(10) 1.0310(4) 0.107 Uiso 1 calc R .
C19A C 0.0159(12) 0.5297(7) 1.0087(4) 0.059(3) Uani 1 d . .
C20A C 0.3061(16) 0.4126(11) 1.0631(5) 0.133(7) Uani 1 d . .
H20A H 0.2983(16) 0.3837(11) 1.0888(5) 0.200 Uiso 1 calc R .
H20B H 0.3744(16) 0.4559(11) 1.0653(5) 0.200 Uiso 1 calc R .
H20C H 0.3325(16) 0.3733(11) 1.0422(5) 0.200 Uiso 1 calc R .
C21A C -0.1829(17) 0.4671(14) 1.1053(5) 0.161(9) Uani 1 d . .
H21A H -0.1497(17) 0.4371(14) 1.1288(5) 0.241 Uiso 1 calc R .
H21B H -0.2592(17) 0.4373(14) 1.0937(5) 0.241 Uiso 1 calc R .
H21C H -0.2118(17) 0.5224(14) 1.1134(5) 0.241 Uiso 1 calc R .
C22A C -0.0199(12) 0.5764(8) 0.9694(4) 0.087(4) Uani 1 d . .
H22A H -0.1146(12) 0.5930(8) 0.9701(4) 0.131 Uiso 1 calc R .
H22B H -0.0045(12) 0.5401(8) 0.9464(4) 0.131 Uiso 1 calc R .
H22C H 0.0369(12) 0.6256(8) 0.9670(4) 0.131 Uiso 1 calc R .
C23A C 0.4305(18) 0.6294(11) 1.0144(5) 0.103(5) Uani 1 d . .
C24A C 0.4918(27) 0.6742(13) 0.9797(7) 0.211(10) Uani 1 d U .
H24A H 0.5687(27) 0.6428(13) 0.9695(7) 0.316 Uiso 1 calc R .
H24B H 0.5221(27) 0.7288(13) 0.9885(7) 0.316 Uiso 1 calc R .
H24C H 0.4247(27) 0.6804(13) 0.9584(7) 0.316 Uiso 1 calc R .
C25A C 0.3118(17) 0.6753(10) 1.0312(6) 0.143(8) Uani 1 d . .
H25A H 0.2741(17) 0.6444(10) 1.0538(6) 0.214 Uiso 1 calc R .
H25B H 0.2432(17) 0.6815(10) 1.0103(6) 0.214 Uiso 1 calc R .
H25C H 0.3406(17) 0.7299(10) 1.0404(6) 0.214 Uiso 1 calc R .
C26A C 0.5405(24) 0.6264(15) 1.0464(8) 0.267(18) Uani 1 d . .
H26A H 0.5066(24) 0.5976(15) 1.0702(8) 0.401 Uiso 1 calc R .
H26B H 0.5666(24) 0.6827(15) 1.0537(8) 0.401 Uiso 1 calc R .
H26C H 0.6189(24) 0.5969(15) 1.0358(8) 0.401 Uiso 1 calc R .
N1B N 0.1140(9) 1.0483(7) 0.7453(3) 0.071(3) Uani 1 d . .
O1B O -0.0826(9) 1.1181(7) 0.7243(3) 0.095(3) Uani 1 d . .
C1B C 0.0401(12) 1.1071(9) 0.7252(4) 0.067(4) Uani 1 d . .
N2B N 0.1057(10) 1.0672(7) 0.6426(3) 0.068(3) Uani 1 d . .
H2B H 0.0181(10) 1.0607(7) 0.6429(3) 0.081 Uiso 1 calc R .
O2B O 0.3067(10) 1.0039(7) 0.6263(3) 0.108(4) Uani 1 d . .
C2B C 0.1662(11) 1.1457(8) 0.7053(3) 0.064(3) Uani 1 d . .
H2B1 H 0.1873(11) 1.2016(8) 0.7163(3) 0.076 Uiso 1 calc R .
O3B O 0.1010(9) 0.9459(6) 0.6115(3) 0.087(3) Uani 1 d . .
C3B C 0.2482(10) 1.0753(8) 0.7270(3) 0.056(3) Uani 1 d . .
H3B H 0.2796(10) 1.0335(8) 0.7070(3) 0.068 Uiso 1 calc R .
C4B C 0.1645(13) 1.1450(8) 0.6593(3) 0.068(4) Uani 1 d . .
H4B H 0.2596(13) 1.1491(8) 0.6498(3) 0.082 Uiso 1 calc R .
C5B C 0.0841(16) 1.2203(8) 0.6413(4) 0.096(5) Uani 1 d . .
H5B1 H 0.0858(16) 1.2172(8) 0.6119(4) 0.145 Uiso 1 calc R .
H5B2 H 0.1259(16) 1.2720(8) 0.6500(4) 0.145 Uiso 1 calc R .
H5B3 H -0.0092(16) 1.2184(8) 0.6506(4) 0.145 Uiso 1 calc R .
C6B C 0.1847(14) 1.0054(10) 0.6268(4) 0.076(4) Uani 1 d . .
C7B C 0.1742(16) 0.8799(10) 0.5900(6) 0.118(6) Uani 1 d . .
H7B1 H 0.2309(16) 0.8483(10) 0.6089(6) 0.142 Uiso 1 calc R .
H7B2 H 0.2332(16) 0.9041(10) 0.5691(6) 0.142 Uiso 1 calc R .
C8B C 0.0695(14) 0.8228(8) 0.5705(5) 0.072(4) Uani 1 d . .
C9B C 0.0597(20) 0.8244(11) 0.5299(6) 0.119(7) Uani 1 d . .
H9B H 0.1154(20) 0.8609(11) 0.5151(6) 0.143 Uiso 1 calc R .
C10B C -0.0419(38) 0.7673(19) 0.5070(7) 0.235(21) Uani 1 d . .
H10B H -0.0543(38) 0.7635(19) 0.4789(7) 0.281 Uiso 1 calc R .
C11B C -0.1135(27) 0.7211(19) 0.5380(8) 0.183(16) Uani 1 d . .
H11B H -0.1824(27) 0.6853(19) 0.5288(8) 0.219 Uiso 1 calc R .
C12B C -0.0939(23) 0.7230(15) 0.5782(11) 0.200(15) Uani 1 d . .
H12B H -0.1431(23) 0.6863(15) 0.5948(11) 0.240 Uiso 1 calc R .
C13B C -0.0071(21) 0.7754(13) 0.5949(7) 0.140(8) Uani 1 d . .
H13B H 0.0008(21) 0.7794(13) 0.6232(7) 0.167 Uiso 1 calc R .
C14B C 0.3657(11) 1.1012(8) 0.7546(3) 0.056(3) Uani 1 d . .
C15B C 0.4997(13) 1.0700(9) 0.7461(4) 0.069(4) Uani 1 d . .
C16B C 0.6125(14) 1.0985(10) 0.7678(4) 0.080(4) Uani 1 d . .
H16B H 0.6995(14) 1.0779(10) 0.7618(4) 0.097 Uiso 1 calc R .
C17B C 0.5953(14) 1.1588(10) 0.7990(4) 0.079(4) Uani 1 d . .
C18B C 0.4707(16) 1.1842(11) 0.8081(4) 0.092(5) Uani 1 d . .
H18B H 0.4605(16) 1.2210(11) 0.8301(4) 0.111 Uiso 1 calc R .
C19B C 0.3511(13) 1.1595(10) 0.7869(4) 0.083(4) Uani 1 d . .
C20B C 0.5261(12) 1.0068(9) 0.7130(4) 0.088(4) Uani 1 d . .
H20D H 0.4410(12) 0.9918(9) 0.7002(4) 0.132 Uiso 1 calc R .
H20E H 0.5675(12) 0.9575(9) 0.7247(4) 0.132 Uiso 1 calc R .
H20F H 0.5869(12) 1.0306(9) 0.6930(4) 0.132 Uiso 1 calc R .
C21B C 0.7232(17) 1.1929(13) 0.8216(5) 0.146(8) Uani 1 d . .
H21D H 0.8042(17) 1.1670(13) 0.8107(5) 0.218 Uiso 1 calc R .
H21E H 0.7159(17) 1.1802(13) 0.8503(5) 0.218 Uiso 1 calc R .
H21F H 0.7287(17) 1.2528(13) 0.8180(5) 0.218 Uiso 1 calc R .
C22B C 0.2150(15) 1.1973(10) 0.7990(4) 0.109(6) Uani 1 d . .
H22D H 0.2282(15) 1.2352(10) 0.8216(4) 0.163 Uiso 1 calc R .
H22E H 0.1532(15) 1.1532(10) 0.8070(4) 0.163 Uiso 1 calc R .
H22F H 0.1770(15) 1.2275(10) 0.7762(4) 0.163 Uiso 1 calc R .
C23B C 0.0807(16) 0.9661(11) 0.7640(5) 0.103(5) Uani 1 d . .
C24B C 0.2015(18) 0.9246(12) 0.7801(7) 0.192(12) Uani 1 d . .
H24D H 0.2525(18) 0.9634(12) 0.7967(7) 0.288 Uiso 1 calc R .
H24E H 0.2578(18) 0.9057(12) 0.7578(7) 0.288 Uiso 1 calc R .
H24F H 0.1741(18) 0.8772(12) 0.7964(7) 0.288 Uiso 1 calc R .
C25B C -0.0099(29) 0.9204(13) 0.7386(7) 0.255(17) Uani 1 d . .
H25D H -0.0846(29) 0.9561(13) 0.7304(7) 0.383 Uiso 1 calc R .
H25E H -0.0452(29) 0.8728(13) 0.7533(7) 0.383 Uiso 1 calc R .
H25F H 0.0385(29) 0.9013(13) 0.7148(7) 0.383 Uiso 1 calc R .
C26B C -0.0036(23) 0.9873(15) 0.8037(6) 0.218(12) Uani 1 d . .
H26D H 0.0530(23) 1.0186(15) 0.8224(6) 0.327 Uiso 1 calc R .
H26E H -0.0328(23) 0.9359(15) 0.8165(6) 0.327 Uiso 1 calc R .
H26F H -0.0826(23) 1.0203(15) 0.7965(6) 0.327 Uiso 1 calc R .

loop_
_atom_type_symbol
_atom_type_description
_atom_type_scat_dispersion_real
_atom_type_scat_dispersion_imag
_atom_type_scat_source
C C 0.0033 0.0016 'International Tables Vol C Tables 4.2.6.8 and 6.1.1.4'
H H 0.0000 0.0000 'International Tables Vol C Tables 4.2.6.8 and 6.1.1.4'
N N 0.0061 0.0033 'International Tables Vol C Tables 4.2.6.8 and 6.1.1.4'
O O 0.0106 0.0060 'International Tables Vol C Tables 4.2.6.8 and 6.1.1.4'

loop_
_geom_angle_atom_site_label_1
_geom_angle_atom_site_label_2
_geom_angle_atom_site_label_3
_geom_angle
_geom_angle_site_symmetry_1
_geom_angle_site_symmetry_3
_geom_angle_publ_flag
C1A N1A C23A 133.5(12) . . ?
C1A N1A C3A 94.2(10) . . ?
C23A N1A C3A 130.3(11) . . ?
O1A C1A N1A 130.8(14) . . ?
O1A C1A C2A 135.3(13) . . ?
N1A C1A C2A 93.8(10) . . ?
C6A N2A C4A 122.7(9) . . ?
C6A N2A H2A 118.7(6) . . ?
C4A N2A H2A 118.7(6) . . ?
C1A C2A C4A 115.8(10) . . ?
C1A C2A C3A 85.8(8) . . ?
C4A C2A C3A 116.4(10) . . ?
C1A C2A H2A1 112.2(7) . . ?
C4A C2A H2A1 112.2(6) . . ?
C3A C2A H2A1 112.2(6) . . ?
C6A O3A C7A 114.8(10) . . ?
N1A C3A C14A 119.3(9) . . ?
N1A C3A C2A 86.2(8) . . ?
C14A C3A C2A 121.6(10) . . ?
N1A C3A H3A 109.2(6) . . ?
C14A C3A H3A 109.2(6) . . ?
C2A C3A H3A 109.2(6) . . ?
N2A C4A C2A 110.2(10) . . ?
N2A C4A C5A 108.8(9) . . ?
C2A C4A C5A 110.4(10) . . ?
N2A C4A H4A 109.1(6) . . ?
C2A C4A H4A 109.1(6) . . ?
C5A C4A H4A 109.1(7) . . ?
C4A C5A H5A1 109.5(7) . . ?
C4A C5A H5A2 109.5(7) . . ?
H5A1 C5A H5A2 109.5 . . ?
C4A C5A H5A3 109.5(7) . . ?
H5A1 C5A H5A3 109.5 . . ?
H5A2 C5A H5A3 109.5 . . ?
O2A C6A N2A 127.8(11) . . ?
O2A C6A O3A 122.8(12) . . ?
N2A C6A O3A 109.3(10) . . ?
O3A C7A C8A 106.4(11) . . ?
O3A C7A H7A1 110.4(8) . . ?
C8A C7A H7A1 110.4(8) . . ?
O3A C7A H7A2 110.4(8) . . ?
C8A C7A H7A2 110.4(9) . . ?
H7A1 C7A H7A2 108.6 . . ?
C9A C8A C13A 116.6(16) . . ?
C9A C8A C7A 117.1(16) . . ?
C13A C8A C7A 126.3(15) . . ?
C8A C9A C10A 125.2(20) . . ?
C8A C9A H9A 117.4(11) . . ?
C10A C9A H9A 117.4(15) . . ?
C11A C10A C9A 113.3(24) . . ?
C11A C10A H10A 123.4(20) . . ?
C9A C10A H10A 123.4(15) . . ?
C12A C11A C10A 125.4(28) . . ?
C12A C11A H11A 117.3(19) . . ?
C10A C11A H11A 117.3(21) . . ?
C11A C12A C13A 116.2(23) . . ?
C11A C12A H12A 121.9(20) . . ?
C13A C12A H12A 121.9(15) . . ?
C12A C13A C8A 121.0(20) . . ?
C12A C13A H13A 119.5(15) . . ?
C8A C13A H13A 119.5(11) . . ?
C15A C14A C19A 119.1(11) . . ?
C15A C14A C3A 123.0(10) . . ?
C19A C14A C3A 117.8(10) . . ?
C14A C15A C16A 119.5(12) . . ?
C14A C15A C20A 123.4(11) . . ?
C16A C15A C20A 117.1(12) . . ?
C17A C16A C15A 122.3(14) . . ?
C17A C16A H16A 118.9(10) . . ?
C15A C16A H16A 118.9(9) . . ?
C18A C17A C16A 117.7(15) . . ?
C18A C17A C21A 120.2(16) . . ?
C16A C17A C21A 122.1(15) . . ?
C17A C18A C19A 122.0(13) . . ?
C17A C18A H18A 119.0(9) . . ?
C19A C18A H18A 119.0(8) . . ?
C14A C19A C18A 119.1(11) . . ?
C14A C19A C22A 122.8(11) . . ?
C18A C19A C22A 118.0(11) . . ?
C15A C20A H20A 109.5(7) . . ?
C15A C20A H20B 109.5(9) . . ?
H20A C20A H20B 109.47(5) . . ?
C15A C20A H20C 109.5(9) . . ?
H20A C20A H20C 109.5 . . ?
H20B C20A H20C 109.5 . . ?
C17A C21A H21A 109.5(10) . . ?
C17A C21A H21B 109.5(9) . . ?
H21A C21A H21B 109.47(6) . . ?
C17A C21A H21C 109.5(11) . . ?
H21A C21A H21C 109.5 . . ?
H21B C21A H21C 109.5 . . ?
C19A C22A H22A 109.5(7) . . ?
C19A C22A H22B 109.5(6) . . ?
H22A C22A H22B 109.5 . . ?
C19A C22A H22C 109.5(7) . . ?
H22A C22A H22C 109.5 . . ?
H22B C22A H22C 109.5 . . ?
N1A C23A C24A 105.7(14) . . ?
N1A C23A C25A 112.4(13) . . ?
C24A C23A C25A 111.5(17) . . ?
N1A C23A C26A 113.1(16) . . ?
C24A C23A C26A 105.3(18) . . ?
C25A C23A C26A 108.6(14) . . ?
C23A C24A H24A 109.5(12) . . ?
C23A C24A H24B 109.5(10) . . ?
H24A C24A H24B 109.47(8) . . ?
C23A C24A H24C 109.5(12) . . ?
H24A C24A H24C 109.5 . . ?
H24B C24A H24C 109.5 . . ?
C23A C25A H25A 109.5(10) . . ?
C23A C25A H25B 109.5(10) . . ?
H25A C25A H25B 109.47(5) . . ?
C23A C25A H25C 109.5(8) . . ?
H25A C25A H25C 109.5 . . ?
H25B C25A H25C 109.5 . . ?
C23A C26A H26A 109.5(14) . . ?
C23A C26A H26B 109.5(12) . . ?
H26A C26A H26B 109.5 . . ?
C23A C26A H26C 109.5(11) . . ?
H26A C26A H26C 109.5 . . ?
H26B C26A H26C 109.47(7) . . ?
C1B N1B C23B 134.1(11) . . ?
C1B N1B C3B 94.1(9) . . ?
C23B N1B C3B 127.5(11) . . ?
O1B C1B N1B 129.7(13) . . ?
O1B C1B C2B 137.0(12) . . ?
N1B C1B C2B 93.3(9) . . ?
C6B N2B C4B 122.2(10) . . ?
C6B N2B H2B 118.9(7) . . ?
C4B N2B H2B 118.9(6) . . ?
C4B C2B C1B 114.6(10) . . ?
C4B C2B C3B 117.3(11) . . ?
C1B C2B C3B 85.9(8) . . ?
C4B C2B H2B1 112.2(7) . . ?
C1B C2B H2B1 112.2(7) . . ?
C3B C2B H2B1 112.2(6) . . ?
C6B O3B C7B 113.0(11) . . ?
N1B C3B C14B 119.9(9) . . ?
N1B C3B C2B 86.6(8) . . ?
C14B C3B C2B 117.8(11) . . ?
N1B C3B H3B 110.2(7) . . ?
C14B C3B H3B 110.2(6) . . ?
C2B C3B H3B 110.2(6) . . ?
N2B C4B C2B 112.5(11) . . ?
N2B C4B C5B 108.2(10) . . ?
C2B C4B C5B 112.4(11) . . ?
N2B C4B H4B 107.8(6) . . ?
C2B C4B H4B 107.8(6) . . ?
C5B C4B H4B 107.8(8) . . ?
C4B C5B H5B1 109.5(7) . . ?
C4B C5B H5B2 109.5(6) . . ?
H5B1 C5B H5B2 109.5 . . ?
C4B C5B H5B3 109.5(8) . . ?
H5B1 C5B H5B3 109.5 . . ?
H5B2 C5B H5B3 109.5 . . ?
O2B C6B O3B 125.9(14) . . ?
O2B C6B N2B 126.2(14) . . ?
O3B C6B N2B 107.9(11) . . ?
O3B C7B C8B 107.9(11) . . ?
O3B C7B H7B1 110.1(8) . . ?
C8B C7B H7B1 110.1(8) . . ?
O3B C7B H7B2 110.1(8) . . ?
C8B C7B H7B2 110.1(9) . . ?
H7B1 C7B H7B2 108.4 . . ?
C13B C8B C9B 124.8(19) . . ?
C13B C8B C7B 117.9(18) . . ?
C9B C8B C7B 117.2(16) . . ?
C8B C9B C10B 121.3(21) . . ?
C8B C9B H9B 119.3(11) . . ?
C10B C9B H9B 119.3(15) . . ?
C11B C10B C9B 105.8(17) . . ?
C11B C10B H10B 127.1(17) . . ?
C9B C10B H10B 127.1(15) . . ?
C12B C11B C10B 128.2(31) . . ?
C12B C11B H11B 115.9(20) . . ?
C10B C11B H11B 115.9(18) . . ?
C13B C12B C11B 121.4(33) . . ?
C13B C12B H12B 119.3(20) . . ?
C11B C12B H12B 119.3(20) . . ?
C12B C13B C8B 118.2(26) . . ?
C12B C13B H13B 120.9(19) . . ?
C8B C13B H13B 120.9(13) . . ?
C19B C14B C15B 117.8(11) . . ?
C19B C14B C3B 123.2(11) . . ?
C15B C14B C3B 118.9(10) . . ?
C16B C15B C14B 120.9(12) . . ?
C16B C15B C20B 116.9(12) . . ?
C14B C15B C20B 122.1(12) . . ?
C15B C16B C17B 119.9(13) . . ?
C15B C16B H16B 120.0(9) . . ?
C17B C16B H16B 120.0(8) . . ?
C18B C17B C16B 118.9(14) . . ?
C18B C17B C21B 121.8(15) . . ?
C16B C17B C21B 119.3(14) . . ?
C17B C18B C19B 124.4(15) . . ?
C17B C18B H18B 117.8(9) . . ?
C19B C18B H18B 117.8(9) . . ?
C14B C19B C18B 117.9(13) . . ?
C14B C19B C22B 123.1(12) . . ?
C18B C19B C22B 119.0(13) . . ?
C15B C20B H20D 109.5(7) . . ?
C15B C20B H20E 109.5(7) . . ?
H20D C20B H20E 109.5 . . ?
C15B C20B H20F 109.5(7) . . ?
H20D C20B H20F 109.5 . . ?
H20E C20B H20F 109.5 . . ?
C17B C21B H21D 109.5(10) . . ?
C17B C21B H21E 109.5(8) . . ?
H21D C21B H21E 109.5 . . ?
C17B C21B H21F 109.5(9) . . ?
H21D C21B H21F 109.5 . . ?
H21E C21B H21F 109.5 . . ?
C19B C22B H22D 109.5(8) . . ?
C19B C22B H22E 109.5(9) . . ?
H22D C22B H22E 109.5 . . ?
C19B C22B H22F 109.5(8) . . ?
H22D C22B H22F 109.5 . . ?
H22E C22B H22F 109.5 . . ?
C25B C23B C24B 119.1(20) . . ?
C25B C23B N1B 110.3(14) . . ?
C24B C23B N1B 112.0(13) . . ?
C25B C23B C26B 105.6(18) . . ?
C24B C23B C26B 102.9(15) . . ?
N1B C23B C26B 105.5(15) . . ?
C23B C24B H24D 109.5(12) . . ?
C23B C24B H24E 109.5(12) . . ?
H24D C24B H24E 109.47(7) . . ?
C23B C24B H24F 109.5(9) . . ?
H24D C24B H24F 109.5 . . ?
H24E C24B H24F 109.5 . . ?
C23B C25B H25D 109.5(13) . . ?
C23B C25B H25E 109.5(11) . . ?
H25D C25B H25E 109.47(7) . . ?
C23B C25B H25F 109.5(15) . . ?
H25D C25B H25F 109.5 . . ?
H25E C25B H25F 109.5 . . ?
C23B C26B H26D 109.5(11) . . ?
C23B C26B H26E 109.5(11) . . ?
H26D C26B H26E 109.5 . . ?
C23B C26B H26F 109.5(10) . . ?
H26D C26B H26F 109.5 . . ?
H26E C26B H26F 109.47(6) . . ?

loop_
_geom_bond_atom_site_label_1
_geom_bond_atom_site_label_2
_geom_bond_distance
_geom_bond_site_symmetry_2
_geom_bond_publ_flag
N1A C1A 1.339(15) . ?
N1A C23A 1.44(2) . ?
N1A C3A 1.484(14) . ?
O1A C1A 1.233(13) . ?
C1A C2A 1.49(2) . ?
N2A C6A 1.327(14) . ?
N2A C4A 1.446(14) . ?
N2A H2A 0.86 . ?
O2A C6A 1.209(13) . ?
C2A C4A 1.536(15) . ?
C2A C3A 1.549(14) . ?
C2A H2A1 0.98 . ?
O3A C6A 1.353(12) . ?
O3A C7A 1.465(14) . ?
C3A C14A 1.519(14) . ?
C3A H3A 0.98 . ?
C4A C5A 1.54(2) . ?
C4A H4A 0.98 . ?
C5A H5A1 0.96 . ?
C5A H5A2 0.96 . ?
C5A H5A3 0.96 . ?
C7A C8A 1.48(2) . ?
C7A H7A1 0.97 . ?
C7A H7A2 0.97 . ?
C8A C9A 1.31(2) . ?
C8A C13A 1.38(2) . ?
C9A C10A 1.39(3) . ?
C9A H9A 0.93 . ?
C10A C11A 1.34(3) . ?
C10A H10A 0.93 . ?
C11A C12A 1.33(3) . ?
C11A H11A 0.93 . ?
C12A C13A 1.38(3) . ?
C12A H12A 0.93 . ?
C13A H13A 0.93 . ?
C14A C15A 1.39(2) . ?
C14A C19A 1.401(15) . ?
C15A C16A 1.40(2) . ?
C15A C20A 1.51(2) . ?
C16A C17A 1.38(2) . ?
C16A H16A 0.93 . ?
C17A C18A 1.37(2) . ?
C17A C21A 1.54(2) . ?
C18A C19A 1.41(2) . ?
C18A H18A 0.93 . ?
C19A C22A 1.524(15) . ?
C20A H20A 0.96 . ?
C20A H20B 0.96 . ?
C20A H20C 0.96 . ?
C21A H21A 0.96 . ?
C21A H21B 0.96 . ?
C21A H21C 0.96 . ?
C22A H22A 0.96 . ?
C22A H22B 0.96 . ?
C22A H22C 0.96 . ?
C23A C24A 1.47(2) . ?
C23A C25A 1.47(2) . ?
C23A C26A 1.50(2) . ?
C24A H24A 0.96 . ?
C24A H24B 0.96 . ?
C24A H24C 0.96 . ?
C25A H25A 0.96 . ?
C25A H25B 0.96 . ?
C25A H25C 0.96 . ?
C26A H26A 0.96 . ?
C26A H26B 0.96 . ?
C26A H26C 0.96 . ?
N1B C1B 1.351(14) . ?
N1B C23B 1.48(2) . ?
N1B C3B 1.501(13) . ?
O1B C1B 1.208(13) . ?
C1B C2B 1.52(2) . ?
N2B C6B 1.35(2) . ?
N2B C4B 1.468(13) . ?
N2B H2B 0.86 . ?
O2B C6B 1.189(13) . ?
C2B C4B 1.502(15) . ?
C2B C3B 1.547(15) . ?
C2B H2B1 0.98 . ?
O3B C6B 1.346(15) . ?
O3B C7B 1.450(15) . ?
C3B C14B 1.514(14) . ?
C3B H3B 0.98 . ?
C4B C5B 1.55(2) . ?
C4B H4B 0.98 . ?
C5B H5B1 0.96 . ?
C5B H5B2 0.96 . ?
C5B H5B3 0.96 . ?
C7B C8B 1.51(2) . ?
C7B H7B1 0.97 . ?
C7B H7B2 0.97 . ?
C8B C13B 1.33(2) . ?
C8B C9B 1.33(2) . ?
C9B C10B 1.54(3) . ?
C9B H9B 0.93 . ?
C10B C11B 1.43(4) . ?
C10B H10B 0.93 . ?
C11B C12B 1.33(3) . ?
C11B H11B 0.93 . ?
C12B C13B 1.31(3) . ?
C12B H12B 0.93 . ?
C13B H13B 0.93 . ?
C14B C19B 1.41(2) . ?
C14B C15B 1.42(2) . ?
C15B C16B 1.38(2) . ?
C15B C20B 1.50(2) . ?
C16B C17B 1.41(2) . ?
C16B H16B 0.93 . ?
C17B C18B 1.31(2) . ?
C17B C21B 1.55(2) . ?
C18B C19B 1.41(2) . ?
C18B H18B 0.93 . ?
C19B C22B 1.51(2) . ?
C20B H20D 0.96 . ?
C20B H20E 0.96 . ?
C20B H20F 0.96 . ?
C21B H21D 0.96 . ?
C21B H21E 0.96 . ?
C21B H21F 0.96 . ?
C22B H22D 0.96 . ?
C22B H22E 0.96 . ?
C22B H22F 0.96 . ?
C23B C25B 1.41(2) . ?
C23B C24B 1.45(2) . ?
C23B C26B 1.57(2) . ?
C24B H24D 0.96 . ?
C24B H24E 0.96 . ?
C24B H24F 0.96 . ?
C25B H25D 0.96 . ?
C25B H25E 0.96 . ?
C25B H25F 0.96 . ?
C26B H26D 0.96 . ?
C26B H26E 0.96 . ?
C26B H26F 0.96 . ?

loop_
_geom_torsion_atom_site_label_1
_geom_torsion_atom_site_label_2
_geom_torsion_atom_site_label_3
_geom_torsion_atom_site_label_4
_geom_torsion
_geom_torsion_site_symmetry_1
_geom_torsion_site_symmetry_2
_geom_torsion_site_symmetry_3
_geom_torsion_site_symmetry_4
_geom_torsion_publ_flag
C23A N1A C1A O1A 12.6(26) . . . . ?
C3A N1A C1A O1A 177.2(14) . . . . ?
C23A N1A C1A C2A -163.8(15) . . . . ?
C3A N1A C1A C2A 0.8(10) . . . . ?
O1A C1A C2A C4A -59.6(20) . . . . ?
N1A C1A C2A C4A 116.6(11) . . . . ?
O1A C1A C2A C3A -176.9(16) . . . . ?
N1A C1A C2A C3A -0.7(9) . . . . ?
C1A N1A C3A C14A 123.6(11) . . . . ?
C23A N1A C3A C14A -71.0(17) . . . . ?
C1A N1A C3A C2A -0.7(10) . . . . ?
C23A N1A C3A C2A 164.6(14) . . . . ?
C1A C2A C3A N1A 0.7(9) . . . . ?
C4A C2A C3A N1A -116.1(10) . . . . ?
C1A C2A C3A C14A -121.6(11) . . . . ?
C4A C2A C3A C14A 121.6(12) . . . . ?
C6A N2A C4A C2A -101.3(13) . . . . ?
C6A N2A C4A C5A 137.6(12) . . . . ?
C1A C2A C4A N2A -35.8(14) . . . . ?
C3A C2A C4A N2A 62.8(12) . . . . ?
C1A C2A C4A C5A 84.5(13) . . . . ?
C3A C2A C4A C5A -177.0(10) . . . . ?
C4A N2A C6A O2A -0.6(21) . . . . ?
C4A N2A C6A O3A -179.0(9) . . . . ?
C7A O3A C6A O2A -0.3(19) . . . . ?
C7A O3A C6A N2A 178.1(11) . . . . ?
C6A O3A C7A C8A 170.0(11) . . . . ?
O3A C7A C8A C9A 102.5(15) . . . . ?
O3A C7A C8A C13A -76.0(18) . . . . ?
C13A C8A C9A C10A -6.6(26) . . . . ?
C7A C8A C9A C10A 174.7(17) . . . . ?
C8A C9A C10A C11A 13.8(34) . . . . ?
C9A C10A C11A C12A -18.1(43) . . . . ?
C10A C11A C12A C13A 14.8(44) . . . . ?
C11A C12A C13A C8A -5.9(32) . . . . ?
C9A C8A C13A C12A 2.2(25) . . . . ?
C7A C8A C13A C12A -179.2(16) . . . . ?
N1A C3A C14A C15A -50.0(16) . . . . ?
C2A C3A C14A C15A 54.8(16) . . . . ?
N1A C3A C14A C19A 131.0(11) . . . . ?
C2A C3A C14A C19A -124.2(12) . . . . ?
C19A C14A C15A C16A -2.9(20) . . . . ?
C3A C14A C15A C16A 178.2(13) . . . . ?
C19A C14A C15A C20A 178.5(14) . . . . ?
C3A C14A C15A C20A -0.4(22) . . . . ?
C14A C15A C16A C17A 1.2(25) . . . . ?
C20A C15A C16A C17A 179.9(17) . . . . ?
C15A C16A C17A C18A 3.1(27) . . . . ?
C15A C16A C17A C21A -176.5(16) . . . . ?
C16A C17A C18A C19A -5.7(25) . . . . ?
C21A C17A C18A C19A 173.8(15) . . . . ?
C15A C14A C19A C18A 0.3(18) . . . . ?
C3A C14A C19A C18A 179.4(11) . . . . ?
C15A C14A C19A C22A -176.2(12) . . . . ?
C3A C14A C19A C22A 2.8(18) . . . . ?
C17A C18A C19A C14A 4.1(21) . . . . ?
C17A C18A C19A C22A -179.2(14) . . . . ?
C1A N1A C23A C24A 60.2(23) . . . . ?
C3A N1A C23A C24A -99.5(19) . . . . ?
C1A N1A C23A C25A -177.9(14) . . . . ?
C3A N1A C23A C25A 22.4(22) . . . . ?
C1A N1A C23A C26A -54.5(24) . . . . ?
C3A N1A C23A C26A 145.8(16) . . . . ?
C23B N1B C1B O1B 18.5(26) . . . . ?
C3B N1B C1B O1B 175.4(15) . . . . ?
C23B N1B C1B C2B -159.5(14) . . . . ?
C3B N1B C1B C2B -2.6(11) . . . . ?
O1B C1B C2B C4B -56.9(23) . . . . ?
N1B C1B C2B C4B 120.8(11) . . . . ?
O1B C1B C2B C3B -175.2(17) . . . . ?
N1B C1B C2B C3B 2.5(10) . . . . ?
C1B N1B C3B C14B 122.9(12) . . . . ?
C23B N1B C3B C14B -77.9(18) . . . . ?
C1B N1B C3B C2B 2.6(10) . . . . ?
C23B N1B C3B C2B 161.7(13) . . . . ?
C4B C2B C3B N1B -117.9(11) . . . . ?
C1B C2B C3B N1B -2.3(9) . . . . ?
C4B C2B C3B C14B 119.9(12) . . . . ?
C1B C2B C3B C14B -124.5(10) . . . . ?
C6B N2B C4B C2B -103.1(14) . . . . ?
C6B N2B C4B C5B 132.1(13) . . . . ?
C1B C2B C4B N2B -38.7(15) . . . . ?
C3B C2B C4B N2B 59.8(14) . . . . ?
C1B C2B C4B C5B 83.7(14) . . . . ?
C3B C2B C4B C5B -177.8(10) . . . . ?
C7B O3B C6B O2B -5.3(22) . . . . ?
C7B O3B C6B N2B 174.3(12) . . . . ?
C4B N2B C6B O2B 4.0(23) . . . . ?
C4B N2B C6B O3B -175.5(10) . . . . ?
C6B O3B C7B C8B -174.0(12) . . . . ?
O3B C7B C8B C13B -68.9(18) . . . . ?
O3B C7B C8B C9B 110.2(15) . . . . ?
C13B C8B C9B C10B -2.1(25) . . . . ?
C7B C8B C9B C10B 178.8(14) . . . . ?
C8B C9B C10B C11B 1.4(26) . . . . ?
C9B C10B C11B C12B -2.9(36) . . . . ?
C10B C11B C12B C13B 5.1(42) . . . . ?
C11B C12B C13B C8B -5.1(32) . . . . ?
C9B C8B C13B C12B 3.9(27) . . . . ?
C7B C8B C13B C12B -177.1(16) . . . . ?
N1B C3B C14B C19B -49.4(18) . . . . ?
C2B C3B C14B C19B 53.6(15) . . . . ?
N1B C3B C14B C15B 135.0(12) . . . . ?
C2B C3B C14B C15B -122.0(12) . . . . ?
C19B C14B C15B C16B -2.4(19) . . . . ?
C3B C14B C15B C16B 173.4(11) . . . . ?
C19B C14B C15B C20B 178.9(12) . . . . ?
C3B C14B C15B C20B -5.3(19) . . . . ?
C14B C15B C16B C17B 0.5(19) . . . . ?
C20B C15B C16B C17B 179.2(12) . . . . ?
C15B C16B C17B C18B 2.9(21) . . . . ?
C15B C16B C17B C21B -177.3(13) . . . . ?
C16B C17B C18B C19B -4.5(24) . . . . ?
C21B C17B C18B C19B 175.8(15) . . . . ?
C15B C14B C19B C18B 1.1(19) . . . . ?
C3B C14B C19B C18B -174.5(12) . . . . ?
C15B C14B C19B C22B -180.0(13) . . . . ?
C3B C14B C19B C22B 4.4(21) . . . . ?
C17B C18B C19B C14B 2.5(24) . . . . ?
C17B C18B C19B C22B -176.6(16) . . . . ?
C1B N1B C23B C25B 41.2(25) . . . . ?
C3B N1B C23B C25B -109.2(19) . . . . ?
C1B N1B C23B C24B 176.4(16) . . . . ?
C3B N1B C23B C24B 26.0(22) . . . . ?
C1B N1B C23B C26B -72.4(20) . . . . ?
C3B N1B C23B C26B 137.2(13) . . . . ?
